data_7014850
loop_
_publ_author_name
'Poirier, Valentin'
'Roisnel, Thierry'
'Carpentier, Jean-Fran\,cois'
'Sarazin, Yann'

_publ_section_title
;
 Zinc and magnesium complexes supported by bulky multidentate
 amino-ether phenolate ligands: potent pre-catalysts for the immortal
 ring-opening polymerisation of cyclic esters.
;
_journal_issue 2
_journal_name_full 'Dalton transactions (Cambridge, England : 2003)'
_journal_page_first 523
_journal_page_last 534
_journal_paper_doi 10.1039/c0dt01219j
_journal_volume 40
_journal_year 2011
_chemical_compound_source 'synthesis as described'
_chemical_formula_moiety 'C19 H31 N1 O2'
_chemical_formula_sum 'C19 H31 N O2'
_chemical_formula_weight 305.45
_chemical_name_systematic
;
?
;
_space_group_IT_number 61
_symmetry_cell_setting orthorhombic
_symmetry_Int_Tables_number 61
_symmetry_space_group_name_Hall '-P 2bc 2ac'
_symmetry_space_group_name_H-M 'P c a b'
_atom_sites_solution_hydrogens geom
_atom_sites_solution_primary direct
_atom_sites_solution_secondary difmap
_audit_conform_dict_location ftp://ftp.iucr.org/pub/cif_core.dic
_audit_conform_dict_name cif_core.dic
_audit_conform_dict_version 2.4
_audit_creation_date 2008-12-05T18:38:12-00:00
_audit_creation_method 'WinGX routine CIF_UPDATE'
_cell_angle_alpha 90
_cell_angle_beta 90
_cell_angle_gamma 90
_cell_formula_units_Z 8
_cell_length_a 8.8637(19)
_cell_length_b 10.150(2)
_cell_length_c 40.261(9)
_cell_measurement_reflns_used 2708
_cell_measurement_temperature 100(2)
_cell_measurement_theta_max 27.45
_cell_measurement_theta_min 3.04
_cell_measurement_wavelength 0.71073
_cell_volume 3622.1(13)
_computing_cell_refinement 'Bruker SMART'
_computing_data_collection 'Bruker SAINT'
_computing_data_reduction 'Bruker SAINT'
_computing_molecular_graphics 'Ortep-3 for Windows (Farrugia, 1997)'
_computing_publication_material 'WinGX publication routines (Farrugia, 1999)'
_computing_structure_refinement 'SHELXL-97 (Sheldrick, 1997)'
_computing_structure_solution 'SIR97 (Altomare et al., 1999)'
_diffrn_ambient_temperature 100(2)
_diffrn_detector 'CCD plate'
_diffrn_measured_fraction_theta_full 0.996
_diffrn_measured_fraction_theta_max 0.996
_diffrn_measurement_device_type 'APEXII, Bruker-AXS'
_diffrn_measurement_method 'CCD rotation images, thin slices'
_diffrn_radiation_monochromator graphite
_diffrn_radiation_probe x-ray
_diffrn_radiation_type MoK\a
_diffrn_radiation_wavelength 0.71073
_diffrn_reflns_av_R_equivalents 0.0815
_diffrn_reflns_av_unetI/netI 0.0751
_diffrn_reflns_limit_h_max 10
_diffrn_reflns_limit_h_min -11
_diffrn_reflns_limit_k_max 13
_diffrn_reflns_limit_k_min -12
_diffrn_reflns_limit_l_max 52
_diffrn_reflns_limit_l_min -24
_diffrn_reflns_number 16205
_diffrn_reflns_theta_full 27.48
_diffrn_reflns_theta_max 27.48
_diffrn_reflns_theta_min 3.04
_exptl_absorpt_coefficient_mu 0.071
_exptl_absorpt_correction_T_max 0.989
_exptl_absorpt_correction_T_min 0.960
_exptl_absorpt_correction_type multi-scan
_exptl_absorpt_process_details
;
[Sheldrick, G.M. (2002). SADABS Bruker AXS Inc., Madison, Wisconsin, USA]
;
_exptl_crystal_colour colourless
_exptl_crystal_density_diffrn 1.12
_exptl_crystal_density_method 'not measured'
_exptl_crystal_description prism
_exptl_crystal_F_000 1344
_exptl_crystal_size_max 0.42
_exptl_crystal_size_mid 0.3
_exptl_crystal_size_min 0.15
_refine_diff_density_max 0.259
_refine_diff_density_min -0.203
_refine_diff_density_rms 0.05
_refine_ls_extinction_method none
_refine_ls_goodness_of_fit_ref 1.083
_refine_ls_hydrogen_treatment mixed
_refine_ls_matrix_type full
_refine_ls_number_parameters 178
_refine_ls_number_reflns 4140
_refine_ls_number_restraints 0
_refine_ls_restrained_S_all 1.083
_refine_ls_R_factor_all 0.098
_refine_ls_R_factor_gt 0.0682
_refine_ls_shift/su_max 0.003
_refine_ls_shift/su_mean 0
_refine_ls_structure_factor_coef Fsqd
_refine_ls_weighting_details 'calc w=1/[\s^2^(Fo^2^)+(0.0386P)^2^+2.3214P] where P=(Fo^2^+2Fc^2^)/3'
_refine_ls_weighting_scheme calc
_refine_ls_wR_factor_gt 0.1359
_refine_ls_wR_factor_ref 0.1481
_reflns_number_gt 2996
_reflns_number_total 4140
_reflns_threshold_expression >2sigma(I)
_cod_data_source_file C0DT01219J.TXT
_cod_data_source_block job4
_cod_database_code 7014850

loop_
_symmetry_equiv_pos_as_xyz
'x, y, z'
'-x, -y+1/2, z+1/2'
'x+1/2, -y, -z+1/2'
'-x+1/2, y+1/2, -z'
'-x, -y, -z'
'x, y-1/2, -z-1/2'
'-x-1/2, y, z-1/2'
'x-1/2, -y-1/2, z'

loop_
_atom_site_label
_atom_site_type_symbol
_atom_site_fract_x
_atom_site_fract_y
_atom_site_fract_z
_atom_site_U_iso_or_equiv
_atom_site_adp_type
_atom_site_occupancy
_atom_site_symmetry_multiplicity
_atom_site_calc_flag
_atom_site_refinement_flags
_atom_site_disorder_assembly
_atom_site_disorder_group
C1 C 0.6065(2) -0.0021(2) 0.69004(5) 0.0225(4) Uani 1 1 d . . .
H1A H 0.6222 -0.0447 0.6682 0.027 Uiso 1 1 calc R . .
H1B H 0.5144 0.0527 0.6887 0.027 Uiso 1 1 calc R . .
C2 C 0.5866(3) -0.1061(2) 0.71638(5) 0.0268(5) Uani 1 1 d . . .
H2A H 0.4981 -0.1614 0.7108 0.032 Uiso 1 1 calc R . .
H2B H 0.6767 -0.1638 0.7168 0.032 Uiso 1 1 calc R . .
O3 O 0.56564(16) -0.04960(15) 0.74826(4) 0.0275(4) Uani 1 1 d . . .
C4 C 0.6914(2) 0.0325(2) 0.75632(5) 0.0264(5) Uani 1 1 d . . .
H4A H 0.7839 -0.0219 0.7575 0.032 Uiso 1 1 calc R . .
H4B H 0.6752 0.0727 0.7784 0.032 Uiso 1 1 calc R . .
C5 C 0.7128(2) 0.1402(2) 0.73082(5) 0.0241(5) Uani 1 1 d . . .
H5A H 0.6225 0.1976 0.7303 0.029 Uiso 1 1 calc R . .
H5B H 0.801 0.1949 0.7368 0.029 Uiso 1 1 calc R . .
N6 N 0.73634(19) 0.08093(17) 0.69803(4) 0.0207(4) Uani 1 1 d . . .
C7 C 0.7592(2) 0.1809(2) 0.67200(5) 0.0231(4) Uani 1 1 d . . .
H7A H 0.8323 0.2478 0.6799 0.028 Uiso 1 1 calc R . .
H7B H 0.6625 0.226 0.6673 0.028 Uiso 1 1 calc R . .
C8 C 0.8177(2) 0.11790(19) 0.64064(5) 0.0209(4) Uani 1 1 d . . .
C9 C 0.9477(2) 0.04013(19) 0.64230(5) 0.0205(4) Uani 1 1 d . . .
O10 O 1.01296(17) 0.01736(15) 0.67271(4) 0.0252(3) Uani 1 1 d . . .
H10 H 0.941(3) 0.029(3) 0.6873(7) 0.05 Uiso 1 1 d . . .
C11 C 1.0127(2) -0.01336(18) 0.61357(5) 0.019 Uani 1 1 d . . .
C12 C 1.1607(2) -0.0913(2) 0.61453(5) 0.02 Uani 1 1 d . . .
C13 C 1.2857(2) -0.0058(2) 0.62975(5) 0.025 Uani 1 1 d . . .
H13A H 1.2969 0.0752 0.6167 0.038 Uiso 1 1 calc R . .
H13B H 1.381 -0.0547 0.6296 0.038 Uiso 1 1 calc R . .
H13C H 1.259 0.0168 0.6527 0.038 Uiso 1 1 calc R . .
C14 C 1.1413(3) -0.2174(2) 0.63542(6) 0.0297(5) Uani 1 1 d . . .
H14A H 1.1115 -0.1936 0.6581 0.044 Uiso 1 1 calc R . .
H14B H 1.237 -0.2658 0.636 0.044 Uiso 1 1 calc R . .
H14C H 1.0632 -0.2731 0.6254 0.044 Uiso 1 1 calc R . .
C15 C 1.2126(2) -0.1335(2) 0.57992(5) 0.0259(5) Uani 1 1 d . . .
H15A H 1.1349 -0.1889 0.5697 0.039 Uiso 1 1 calc R . .
H15B H 1.3068 -0.1835 0.5817 0.039 Uiso 1 1 calc R . .
H15C H 1.2292 -0.0552 0.5662 0.039 Uiso 1 1 calc R . .
C16 C 0.9357(2) 0.00918(19) 0.58380(5) 0.0203(4) Uani 1 1 d . . .
H16 H 0.9773 -0.0265 0.564 0.024 Uiso 1 1 calc R . .
C17 C 0.8023(2) 0.0805(2) 0.58132(5) 0.0201(4) Uani 1 1 d . . .
C18 C 0.7459(2) 0.1353(2) 0.61046(5) 0.0206(4) Uani 1 1 d . . .
H18 H 0.6558 0.1859 0.6096 0.025 Uiso 1 1 calc R . .
C19 C 0.7166(2) 0.0965(2) 0.54849(5) 0.021 Uani 1 1 d . . .
C20 C 0.5635(3) 0.0282(2) 0.55178(6) 0.034 Uani 1 1 d . . .
H20A H 0.579 -0.0653 0.5568 0.051 Uiso 1 1 calc R . .
H20B H 0.5078 0.0365 0.5309 0.051 Uiso 1 1 calc R . .
H20C H 0.5058 0.0694 0.5697 0.051 Uiso 1 1 calc R . .
C21 C 0.8003(3) 0.0350(3) 0.51920(5) 0.0367(6) Uani 1 1 d . . .
H21A H 0.8998 0.0762 0.517 0.055 Uiso 1 1 calc R . .
H21B H 0.7424 0.0491 0.4988 0.055 Uiso 1 1 calc R . .
H21C H 0.8126 -0.0597 0.523 0.055 Uiso 1 1 calc R . .
C22 C 0.6911(3) 0.2423(2) 0.54099(6) 0.0350(6) Uani 1 1 d . . .
H22A H 0.6357 0.283 0.5594 0.053 Uiso 1 1 calc R . .
H22B H 0.6325 0.251 0.5205 0.053 Uiso 1 1 calc R . .
H22C H 0.7887 0.2863 0.5383 0.053 Uiso 1 1 calc R . .

loop_
_atom_site_aniso_label
_atom_site_aniso_U_11
_atom_site_aniso_U_22
_atom_site_aniso_U_33
_atom_site_aniso_U_23
_atom_site_aniso_U_13
_atom_site_aniso_U_12
C1 0.0212(10) 0.0212(11) 0.0250(11) -0.0034(9) -0.0012(8) 0.0016(8)
C2 0.0304(12) 0.0261(12) 0.0238(11) 0.0005(9) 0.0010(9) -0.0043(9)
O3 0.0262(8) 0.0311(9) 0.0251(8) 0.0005(7) 0.0037(6) -0.0042(6)
C4 0.0281(12) 0.0306(12) 0.0206(11) -0.0011(9) 0.0003(9) -0.0039(9)
C5 0.0258(11) 0.0249(12) 0.0216(11) -0.0040(9) 0.0010(8) -0.0011(8)
N6 0.0257(9) 0.0207(9) 0.0157(8) -0.0014(7) 0.0003(7) -0.0006(7)
C7 0.0271(11) 0.0207(11) 0.0214(11) -0.0006(8) 0.0011(9) 0.0005(8)
C8 0.0243(11) 0.0163(10) 0.0219(11) -0.0003(8) 0.0026(8) -0.0019(8)
C9 0.0236(11) 0.0181(10) 0.0199(10) 0.0026(8) -0.0010(8) -0.0024(8)
O10 0.0244(8) 0.0320(9) 0.0193(8) 0.0012(6) -0.0001(6) 0.0037(6)
C11 0.018 0.013 0.024 0.002 0.001 -0.003
C12 0.02 0.017 0.023 0 0.001 0
C13 0.023 0.026 0.026 -0.002 -0.003 -0.001
C14 0.0305(12) 0.0221(12) 0.0364(13) 0.0072(10) 0.0003(10) 0.0022(9)
C15 0.0225(11) 0.0243(12) 0.0309(12) -0.0026(9) 0.0008(9) 0.0044(8)
C16 0.0226(10) 0.0173(10) 0.0211(11) -0.0006(8) 0.0025(8) -0.0021(8)
C17 0.0210(10) 0.0167(10) 0.0226(11) 0.0013(8) -0.0008(8) -0.0027(8)
C18 0.0215(10) 0.0168(10) 0.0235(11) 0.0026(8) 0.0009(8) 0.0016(8)
C19 0.022 0.022 0.02 0 -0.001 0.001
C20 0.031 0.041 0.03 0.006 -0.004 -0.006
C21 0.0328(14) 0.0564(17) 0.0210(12) -0.0069(11) -0.0039(9) 0.0094(11)
C22 0.0457(15) 0.0296(13) 0.0298(12) 0.0071(10) -0.0077(11) 0.0011(10)

loop_
_atom_type_symbol
_atom_type_description
_atom_type_scat_dispersion_real
_atom_type_scat_dispersion_imag
_atom_type_scat_source
C C 0.0033 0.0016 'International Tables Vol C Tables 4.2.6.8 and 6.1.1.4'
H H 0 0 'International Tables Vol C Tables 4.2.6.8 and 6.1.1.4'
N N 0.0061 0.0033 'International Tables Vol C Tables 4.2.6.8 and 6.1.1.4'
O O 0.0106 0.006 'International Tables Vol C Tables 4.2.6.8 and 6.1.1.4'

loop_
_geom_angle_atom_site_label_1
_geom_angle_atom_site_label_2
_geom_angle_atom_site_label_3
_geom_angle
_geom_angle_site_symmetry_1
_geom_angle_site_symmetry_3
_geom_angle_publ_flag
N6 C1 C2 109.96(17) . . ?
N6 C1 H1A 109.7 . . ?
C2 C1 H1A 109.7 . . ?
N6 C1 H1B 109.7 . . ?
C2 C1 H1B 109.7 . . ?
H1A C1 H1B 108.2 . . ?
O3 C2 C1 111.64(18) . . ?
O3 C2 H2A 109.3 . . ?
C1 C2 H2A 109.3 . . ?
O3 C2 H2B 109.3 . . ?
C1 C2 H2B 109.3 . . ?
H2A C2 H2B 108 . . ?
C2 O3 C4 109.84(15) . . ?
O3 C4 C5 111.40(17) . . ?
O3 C4 H4A 109.3 . . ?
C5 C4 H4A 109.3 . . ?
O3 C4 H4B 109.3 . . ?
C5 C4 H4B 109.3 . . ?
H4A C4 H4B 108 . . ?
N6 C5 C4 109.46(17) . . ?
N6 C5 H5A 109.8 . . ?
C4 C5 H5A 109.8 . . ?
N6 C5 H5B 109.8 . . ?
C4 C5 H5B 109.8 . . ?
H5A C5 H5B 108.2 . . ?
C1 N6 C5 108.82(16) . . ?
C1 N6 C7 110.43(16) . . ?
C5 N6 C7 112.20(16) . . ?
N6 C7 C8 110.55(16) . . ?
N6 C7 H7A 109.5 . . ?
C8 C7 H7A 109.5 . . ?
N6 C7 H7B 109.5 . . ?
C8 C7 H7B 109.5 . . ?
H7A C7 H7B 108.1 . . ?
C18 C8 C9 119.58(18) . . ?
C18 C8 C7 121.55(18) . . ?
C9 C8 C7 118.87(18) . . ?
O10 C9 C8 119.00(18) . . ?
O10 C9 C11 119.81(18) . . ?
C8 C9 C11 121.18(18) . . ?
C9 O10 H10 105.7(18) . . ?
C16 C11 C9 116.35(18) . . ?
C16 C11 C12 121.58(17) . . ?
C9 C11 C12 122.07(17) . . ?
C15 C12 C11 112.27(16) . . ?
C15 C12 C13 107.78(17) . . ?
C11 C12 C13 109.64(16) . . ?
C15 C12 C14 107.35(17) . . ?
C11 C12 C14 110.31(16) . . ?
C13 C12 C14 109.41(17) . . ?
C12 C13 H13A 109.5 . . ?
C12 C13 H13B 109.5 . . ?
H13A C13 H13B 109.5 . . ?
C12 C13 H13C 109.5 . . ?
H13A C13 H13C 109.5 . . ?
H13B C13 H13C 109.5 . . ?
C12 C14 H14A 109.5 . . ?
C12 C14 H14B 109.5 . . ?
H14A C14 H14B 109.5 . . ?
C12 C14 H14C 109.5 . . ?
H14A C14 H14C 109.5 . . ?
H14B C14 H14C 109.5 . . ?
C12 C15 H15A 109.5 . . ?
C12 C15 H15B 109.5 . . ?
H15A C15 H15B 109.5 . . ?
C12 C15 H15C 109.5 . . ?
H15A C15 H15C 109.5 . . ?
H15B C15 H15C 109.5 . . ?
C17 C16 C11 124.17(18) . . ?
C17 C16 H16 117.9 . . ?
C11 C16 H16 117.9 . . ?
C16 C17 C18 116.97(18) . . ?
C16 C17 C19 122.61(18) . . ?
C18 C17 C19 120.40(18) . . ?
C8 C18 C17 121.60(19) . . ?
C8 C18 H18 119.2 . . ?
C17 C18 H18 119.2 . . ?
C22 C19 C21 108.38(18) . . ?
C22 C19 C20 109.01(18) . . ?
C21 C19 C20 108.22(18) . . ?
C22 C19 C17 110.28(17) . . ?
C21 C19 C17 112.41(17) . . ?
C20 C19 C17 108.48(17) . . ?
C19 C20 H20A 109.5 . . ?
C19 C20 H20B 109.5 . . ?
H20A C20 H20B 109.5 . . ?
C19 C20 H20C 109.5 . . ?
H20A C20 H20C 109.5 . . ?
H20B C20 H20C 109.5 . . ?
C19 C21 H21A 109.5 . . ?
C19 C21 H21B 109.5 . . ?
H21A C21 H21B 109.5 . . ?
C19 C21 H21C 109.5 . . ?
H21A C21 H21C 109.5 . . ?
H21B C21 H21C 109.5 . . ?
C19 C22 H22A 109.5 . . ?
C19 C22 H22B 109.5 . . ?
H22A C22 H22B 109.5 . . ?
C19 C22 H22C 109.5 . . ?
H22A C22 H22C 109.5 . . ?
H22B C22 H22C 109.5 . . ?

loop_
_geom_bond_atom_site_label_1
_geom_bond_atom_site_label_2
_geom_bond_distance
_geom_bond_site_symmetry_2
_geom_bond_publ_flag
C1 N6 1.462(3) . ?
C1 C2 1.507(3) . ?
C1 H1A 0.99 . ?
C1 H1B 0.99 . ?
C2 O3 1.418(3) . ?
C2 H2A 0.99 . ?
C2 H2B 0.99 . ?
O3 C4 1.429(2) . ?
C4 C5 1.511(3) . ?
C4 H4A 0.99 . ?
C4 H4B 0.99 . ?
C5 N6 1.465(3) . ?
C5 H5A 0.99 . ?
C5 H5B 0.99 . ?
N6 C7 1.473(3) . ?
C7 C8 1.508(3) . ?
C7 H7A 0.99 . ?
C7 H7B 0.99 . ?
C8 C18 1.383(3) . ?
C8 C9 1.398(3) . ?
C9 O10 1.374(2) . ?
C9 C11 1.402(3) . ?
O10 H10 0.88(3) . ?
C11 C16 1.398(3) . ?
C11 C12 1.533(3) . ?
C12 C15 1.529(3) . ?
C12 C13 1.535(3) . ?
C12 C14 1.541(3) . ?
C13 H13A 0.98 . ?
C13 H13B 0.98 . ?
C13 H13C 0.98 . ?
C14 H14A 0.98 . ?
C14 H14B 0.98 . ?
C14 H14C 0.98 . ?
C15 H15A 0.98 . ?
C15 H15B 0.98 . ?
C15 H15C 0.98 . ?
C16 C17 1.390(3) . ?
C16 H16 0.95 . ?
C17 C18 1.391(3) . ?
C17 C19 1.533(3) . ?
C18 H18 0.95 . ?
C19 C22 1.526(3) . ?
C19 C21 1.527(3) . ?
C19 C20 1.529(3) . ?
C20 H20A 0.98 . ?
C20 H20B 0.98 . ?
C20 H20C 0.98 . ?
C21 H21A 0.98 . ?
C21 H21B 0.98 . ?
C21 H21C 0.98 . ?
C22 H22A 0.98 . ?
C22 H22B 0.98 . ?
C22 H22C 0.98 . ?

loop_
_geom_torsion_atom_site_label_1
_geom_torsion_atom_site_label_2
_geom_torsion_atom_site_label_3
_geom_torsion_atom_site_label_4
_geom_torsion
_geom_torsion_site_symmetry_1
_geom_torsion_site_symmetry_2
_geom_torsion_site_symmetry_3
_geom_torsion_site_symmetry_4
_geom_torsion_publ_flag
N6 C1 C2 O3 58.6(2) . . . . ?
C1 C2 O3 C4 -57.8(2) . . . . ?
C2 O3 C4 C5 58.1(2) . . . . ?
O3 C4 C5 N6 -58.8(2) . . . . ?
C2 C1 N6 C5 -57.9(2) . . . . ?
C2 C1 N6 C7 178.57(17) . . . . ?
C4 C5 N6 C1 58.0(2) . . . . ?
C4 C5 N6 C7 -179.52(17) . . . . ?
C1 N6 C7 C8 -71.3(2) . . . . ?
C5 N6 C7 C8 167.09(16) . . . . ?
N6 C7 C8 C18 125.7(2) . . . . ?
N6 C7 C8 C9 -54.2(2) . . . . ?
C18 C8 C9 O10 -176.24(18) . . . . ?
C7 C8 C9 O10 3.7(3) . . . . ?
C18 C8 C9 C11 4.4(3) . . . . ?
C7 C8 C9 C11 -175.61(18) . . . . ?
O10 C9 C11 C16 177.15(17) . . . . ?
C8 C9 C11 C16 -3.5(3) . . . . ?
O10 C9 C11 C12 -3.4(3) . . . . ?
C8 C9 C11 C12 175.92(18) . . . . ?
C16 C11 C12 C15 2.3(3) . . . . ?
C9 C11 C12 C15 -177.15(18) . . . . ?
C16 C11 C12 C13 122.0(2) . . . . ?
C9 C11 C12 C13 -57.4(2) . . . . ?
C16 C11 C12 C14 -117.4(2) . . . . ?
C9 C11 C12 C14 63.2(2) . . . . ?
C9 C11 C16 C17 0.3(3) . . . . ?
C12 C11 C16 C17 -179.11(18) . . . . ?
C11 C16 C17 C18 1.9(3) . . . . ?
C11 C16 C17 C19 -176.47(18) . . . . ?
C9 C8 C18 C17 -2.1(3) . . . . ?
C7 C8 C18 C17 177.99(18) . . . . ?
C16 C17 C18 C8 -1.0(3) . . . . ?
C19 C17 C18 C8 177.38(18) . . . . ?
C16 C17 C19 C22 -125.4(2) . . . . ?
C18 C17 C19 C22 56.3(3) . . . . ?
C16 C17 C19 C21 -4.4(3) . . . . ?
C18 C17 C19 C21 177.34(19) . . . . ?
C16 C17 C19 C20 115.3(2) . . . . ?
C18 C17 C19 C20 -63.0(2) . . . . ?

loop_
_cod_related_entry_id
_cod_related_entry_database
_cod_related_entry_code
1 ChemSpider 653572
